data_4105395
loop_
_publ_author_name
'Pingfan Li'
'Hisashi Yamamoto'

_publ_section_title
;
 Lewis Acid Catalyzed Inverse-Electron-Demand Diels-Alder Reaction of
 Tropones
;
_journal_name_full 'Journal of the American Chemical Society'
_journal_page_first 16628
_journal_page_last 16629
_journal_paper_doi 10.1021/ja908127f
_journal_volume 131
_journal_year 2009
_chemical_formula_sum 'C20 H21 Br O5'
_chemical_formula_weight 421.28
_chemical_name_systematic
; 
 ? 
;
_space_group_IT_number 19
_symmetry_cell_setting orthorhombic
_symmetry_space_group_name_Hall 'P 2ac 2ab'
_symmetry_space_group_name_H-M 'P 21 21 21'
_atom_sites_solution_hydrogens geom
_atom_sites_solution_primary direct
_atom_sites_solution_secondary difmap
_audit_creation_method SHELXL-97
_cell_angle_alpha 90.00
_cell_angle_beta 90.00
_cell_angle_gamma 90.00
_cell_formula_units_Z 4
_cell_length_a 6.5980(13)
_cell_length_b 10.743(2)
_cell_length_c 26.511(5)
_cell_measurement_temperature 100(2)
_cell_volume 1879.2(6)
_computing_structure_refinement 'SHELXL-97 (Sheldrick, 2008)'
_computing_structure_solution 'SHELXS-97 (Sheldrick, 2008)'
_diffrn_ambient_temperature 100(2)
_diffrn_measured_fraction_theta_full 0.972
_diffrn_measured_fraction_theta_max 0.972
_diffrn_radiation_monochromator graphite
_diffrn_radiation_source 'fine-focus sealed tube'
_diffrn_radiation_type MoK\a
_diffrn_radiation_wavelength 0.71073
_diffrn_reflns_av_R_equivalents 0.0502
_diffrn_reflns_av_sigmaI/netI 0.0690
_diffrn_reflns_limit_h_max 7
_diffrn_reflns_limit_h_min -8
_diffrn_reflns_limit_k_max 14
_diffrn_reflns_limit_k_min -14
_diffrn_reflns_limit_l_max 35
_diffrn_reflns_limit_l_min -22
_diffrn_reflns_number 11089
_diffrn_reflns_theta_full 28.26
_diffrn_reflns_theta_max 28.26
_diffrn_reflns_theta_min 2.05
_exptl_absorpt_coefficient_mu 2.215
_exptl_absorpt_correction_T_max 0.7770
_exptl_absorpt_correction_T_min 0.3314
_exptl_crystal_density_diffrn 1.489
_exptl_crystal_F_000 864
_exptl_crystal_size_max 0.64
_exptl_crystal_size_mid 0.20
_exptl_crystal_size_min 0.12
_refine_diff_density_max 1.168
_refine_diff_density_min -0.665
_refine_diff_density_rms 0.077
_refine_ls_abs_structure_details 'Flack H D (1983), Acta Cryst. A39, 876-881'
_refine_ls_abs_structure_Flack 0.007(8)
_refine_ls_extinction_method none
_refine_ls_goodness_of_fit_ref 0.908
_refine_ls_hydrogen_treatment mixed
_refine_ls_matrix_type full
_refine_ls_number_parameters 237
_refine_ls_number_reflns 4414
_refine_ls_number_restraints 0
_refine_ls_restrained_S_all 0.908
_refine_ls_R_factor_all 0.0433
_refine_ls_R_factor_gt 0.0361
_refine_ls_shift/su_max 0.002
_refine_ls_shift/su_mean 0.000
_refine_ls_structure_factor_coef Fsqd
_refine_ls_weighting_details 'calc w=1/[\s^2^(Fo^2^)+(0.0288P)^2^+0.0000P] where P=(Fo^2^+2Fc^2^)/3'
_refine_ls_weighting_scheme calc
_refine_ls_wR_factor_gt 0.0691
_refine_ls_wR_factor_ref 0.0705
_reflns_number_gt 3763
_reflns_number_total 4414
_reflns_threshold_expression >2sigma(I)
_cod_data_source_file ja908127f_si_002.cif
_cod_data_source_block ping03x
_cod_database_code 4105395

loop_
_symmetry_equiv_pos_as_xyz
'x, y, z'
'-x+1/2, -y, z+1/2'
'-x, y+1/2, -z+1/2'
'x+1/2, -y+1/2, -z'

loop_
_atom_site_label
_atom_site_type_symbol
_atom_site_fract_x
_atom_site_fract_y
_atom_site_fract_z
_atom_site_U_iso_or_equiv
_atom_site_adp_type
_atom_site_occupancy
_atom_site_symmetry_multiplicity
_atom_site_calc_flag
_atom_site_refinement_flags
Br1 Br 0.61089(5) 1.48393(2) -0.010342(11) 0.02614(9) Uani 1 1 d .
C1 C 0.7751(5) 1.3932(3) 0.03549(11) 0.0211(7) Uani 1 1 d .
C2 C 0.9639(5) 1.4386(3) 0.04842(12) 0.0284(8) Uani 1 1 d .
H2 H 1.0134 1.5129 0.0334 0.034 Uiso 1 1 calc R
C3 C 1.0812(5) 1.3747(3) 0.08357(12) 0.0333(8) Uani 1 1 d .
H3 H 1.2095 1.4064 0.0936 0.040 Uiso 1 1 calc R
C4 C 1.0089(5) 1.2642(3) 0.10381(12) 0.0281(8) Uani 1 1 d .
H4 H 1.0900 1.2192 0.1271 0.034 Uiso 1 1 calc R
C5 C 0.8193(4) 1.2186(3) 0.09045(10) 0.0199(7) Uani 1 1 d .
C6 C 0.7008(5) 1.2838(3) 0.05557(10) 0.0186(6) Uani 1 1 d .
H6 H 0.5713 1.2533 0.0459 0.022 Uiso 1 1 calc R
C7 C 0.7493(5) 1.0999(3) 0.11289(11) 0.0207(7) Uani 1 1 d .
C8 C 0.4845(4) 0.9543(2) 0.11088(11) 0.0186(7) Uani 1 1 d .
C9 C 0.5899(5) 0.8559(3) 0.08217(10) 0.0193(6) Uani 1 1 d .
C10 C 0.5336(4) 0.7228(3) 0.09528(10) 0.0184(6) Uani 1 1 d .
H10 H 0.6287 0.6650 0.0776 0.022 Uiso 1 1 calc R
C11 C 0.3212(4) 0.7013(3) 0.07562(11) 0.0212(7) Uani 1 1 d .
H11 H 0.2989 0.6541 0.0458 0.025 Uiso 1 1 calc R
C12 C 0.1684(5) 0.7492(3) 0.10067(10) 0.0217(7) Uani 1 1 d .
H12 H 0.0331 0.7415 0.0888 0.026 Uiso 1 1 calc R
C13 C 0.2163(4) 0.8172(2) 0.14917(10) 0.0186(6) Uani 1 1 d .
H13 H 0.0871 0.8331 0.1678 0.022 Uiso 1 1 calc R
C14 C 0.3227(4) 0.9395(3) 0.14053(10) 0.0177(6) Uani 1 1 d .
H14 H 0.2712 1.0109 0.1573 0.021 Uiso 1 1 calc R
C15 C 0.5494(4) 0.7006(3) 0.15299(10) 0.0189(7) Uani 1 1 d .
H15A H 0.5854 0.6124 0.1591 0.023 Uiso 1 1 calc R
H15B H 0.6604 0.7527 0.1667 0.023 Uiso 1 1 calc R
C16 C 0.3531(4) 0.7308(2) 0.18165(10) 0.0177(6) Uani 1 1 d .
C17 C 0.0654(4) 0.6167(3) 0.21474(12) 0.0280(8) Uani 1 1 d .
H17A H -0.0383 0.6431 0.1900 0.034 Uiso 1 1 calc R
H17B H 0.0646 0.6763 0.2432 0.034 Uiso 1 1 calc R
C18 C 0.0192(5) 0.4885(3) 0.23336(11) 0.0290(7) Uani 1 1 d .
H18A H 0.0280 0.4295 0.2053 0.044 Uiso 1 1 calc R
H18B H -0.1179 0.4867 0.2476 0.044 Uiso 1 1 calc R
H18C H 0.1174 0.4653 0.2595 0.044 Uiso 1 1 calc R
C19 C 0.5036(5) 0.7359(3) 0.26485(10) 0.0252(7) Uani 1 1 d .
H19A H 0.6443 0.7231 0.2530 0.030 Uiso 1 1 calc R
H19B H 0.4436 0.6538 0.2729 0.030 Uiso 1 1 calc R
C20 C 0.5009(5) 0.8192(3) 0.31077(11) 0.0278(8) Uani 1 1 d .
H20A H 0.5614 0.8998 0.3023 0.042 Uiso 1 1 calc R
H20B H 0.5789 0.7802 0.3380 0.042 Uiso 1 1 calc R
H20C H 0.3606 0.8316 0.3219 0.042 Uiso 1 1 calc R
O1 O 0.8481(3) 1.03431(18) 0.14005(7) 0.0258(5) Uani 1 1 d .
O2 O 0.5523(3) 1.07571(18) 0.10053(7) 0.0206(5) Uani 1 1 d .
O3 O 0.7155(3) 0.88085(19) 0.05004(7) 0.0276(5) Uani 1 1 d .
O4 O 0.2619(3) 0.61453(17) 0.19144(7) 0.0208(5) Uani 1 1 d .
O5 O 0.3857(3) 0.79821(16) 0.22683(6) 0.0198(4) Uani 1 1 d .

loop_
_atom_site_aniso_label
_atom_site_aniso_U_11
_atom_site_aniso_U_22
_atom_site_aniso_U_33
_atom_site_aniso_U_23
_atom_site_aniso_U_13
_atom_site_aniso_U_12
Br1 0.03684(18) 0.02611(14) 0.01548(13) 0.00372(12) -0.00545(14) -0.00003(14)
C1 0.0267(18) 0.0228(15) 0.0136(15) 0.0008(12) -0.0031(13) 0.0004(13)
C2 0.0305(19) 0.0287(16) 0.0259(19) 0.0074(14) -0.0006(14) -0.0047(14)
C3 0.026(2) 0.0335(17) 0.041(2) 0.0090(15) -0.0109(17) -0.0074(16)
C4 0.0224(18) 0.0320(18) 0.0299(18) 0.0065(15) -0.0067(15) 0.0006(14)
C5 0.0185(17) 0.0254(15) 0.0158(15) 0.0001(12) 0.0007(12) 0.0008(12)
C6 0.0195(16) 0.0242(15) 0.0121(14) -0.0015(12) 0.0013(12) -0.0005(12)
C7 0.0217(18) 0.0269(16) 0.0136(15) -0.0003(12) 0.0010(13) 0.0025(13)
C8 0.0170(16) 0.0216(16) 0.0171(16) 0.0027(11) -0.0039(13) -0.0005(12)
C9 0.0182(17) 0.0308(15) 0.0089(13) 0.0018(11) -0.0044(13) -0.0040(14)
C10 0.0170(16) 0.0231(15) 0.0151(15) -0.0032(12) 0.0048(12) -0.0007(12)
C11 0.0242(18) 0.0250(15) 0.0144(15) -0.0017(12) -0.0035(13) -0.0041(13)
C12 0.0196(18) 0.0273(16) 0.0183(15) 0.0041(13) -0.0028(13) -0.0048(13)
C13 0.0157(16) 0.0256(15) 0.0143(14) 0.0049(12) 0.0010(13) 0.0002(12)
C14 0.0190(17) 0.0208(14) 0.0132(14) 0.0010(11) -0.0025(12) 0.0041(11)
C15 0.0150(17) 0.0225(14) 0.0190(16) 0.0039(12) 0.0001(12) 0.0010(12)
C16 0.0178(18) 0.0215(13) 0.0137(14) 0.0030(11) -0.0024(12) 0.0001(12)
C17 0.0166(19) 0.0336(17) 0.0338(19) 0.0074(14) 0.0078(14) -0.0016(13)
C18 0.0286(17) 0.0349(18) 0.0236(16) 0.0025(15) 0.0052(13) -0.0064(15)
C19 0.0274(18) 0.0306(17) 0.0175(16) 0.0030(14) -0.0063(15) 0.0046(14)
C20 0.028(2) 0.0407(18) 0.0142(16) 0.0030(14) -0.0034(14) -0.0047(15)
O1 0.0244(12) 0.0299(11) 0.0231(11) 0.0073(9) -0.0058(9) -0.0013(10)
O2 0.0188(13) 0.0232(10) 0.0199(11) 0.0061(9) -0.0021(9) -0.0023(9)
O3 0.0275(13) 0.0372(13) 0.0183(12) 0.0022(10) 0.0060(10) -0.0041(10)
O4 0.0175(12) 0.0229(10) 0.0218(11) 0.0046(9) 0.0013(9) -0.0016(9)
O5 0.0231(11) 0.0248(9) 0.0115(9) 0.0021(7) -0.0015(10) 0.0019(10)

loop_
_atom_type_symbol
_atom_type_description
_atom_type_scat_dispersion_real
_atom_type_scat_dispersion_imag
_atom_type_scat_source
C C 0.0033 0.0016 'International Tables Vol C Tables 4.2.6.8 and 6.1.1.4'
H H 0.0000 0.0000 'International Tables Vol C Tables 4.2.6.8 and 6.1.1.4'
O O 0.0106 0.0060 'International Tables Vol C Tables 4.2.6.8 and 6.1.1.4'
Br Br -0.2901 2.4595 'International Tables Vol C Tables 4.2.6.8 and 6.1.1.4'

loop_
_geom_angle_atom_site_label_1
_geom_angle_atom_site_label_2
_geom_angle_atom_site_label_3
_geom_angle
C6 C1 C2 121.7(3)
C6 C1 Br1 118.8(2)
C2 C1 Br1 119.5(2)
C1 C2 C3 119.6(3)
C4 C3 C2 119.3(3)
C3 C4 C5 120.9(3)
C4 C5 C6 119.7(3)
C4 C5 C7 118.8(3)
C6 C5 C7 121.5(3)
C1 C6 C5 118.9(3)
O1 C7 O2 123.3(3)
O1 C7 C5 125.3(3)
O2 C7 C5 111.4(3)
C14 C8 O2 118.7(2)
C14 C8 C9 126.5(3)
O2 C8 C9 114.5(2)
O3 C9 C8 121.5(3)
O3 C9 C10 122.3(3)
C8 C9 C10 116.2(2)
C11 C10 C9 107.0(2)
C11 C10 C15 112.2(2)
C9 C10 C15 110.7(2)
C12 C11 C10 118.5(3)
C11 C12 C13 117.3(3)
C14 C13 C12 112.9(2)
C14 C13 C16 109.5(2)
C12 C13 C16 107.7(2)
C8 C14 C13 124.5(3)
C16 C15 C10 113.5(2)
O4 C16 O5 111.2(2)
O4 C16 C15 105.3(2)
O5 C16 C15 113.5(2)
O4 C16 C13 112.5(2)
O5 C16 C13 104.6(2)
C15 C16 C13 110.0(2)
O4 C17 C18 108.1(2)
O5 C19 C20 106.4(2)
C7 O2 C8 115.6(2)
C16 O4 C17 116.8(2)
C16 O5 C19 115.91(19)

loop_
_geom_bond_atom_site_label_1
_geom_bond_atom_site_label_2
_geom_bond_distance
Br1 C1 1.897(3)
C1 C6 1.380(4)
C1 C2 1.381(4)
C2 C3 1.393(4)
C3 C4 1.387(4)
C4 C5 1.390(4)
C5 C6 1.399(4)
C5 C7 1.481(4)
C7 O1 1.200(3)
C7 O2 1.365(4)
C8 C14 1.335(4)
C8 O2 1.406(3)
C8 C9 1.477(4)
C9 O3 1.218(3)
C9 C10 1.517(4)
C10 C11 1.513(4)
C10 C15 1.552(4)
C11 C12 1.313(4)
C12 C13 1.512(4)
C13 C14 1.507(4)
C13 C16 1.555(4)
C15 C16 1.536(4)
C16 O4 1.411(3)
C16 O5 1.416(3)
C17 O4 1.436(3)
C17 C18 1.494(4)
C19 O5 1.438(3)
C19 C20 1.511(4)

loop_
_geom_torsion_atom_site_label_1
_geom_torsion_atom_site_label_2
_geom_torsion_atom_site_label_3
_geom_torsion_atom_site_label_4
_geom_torsion
C6 C1 C2 C3 -1.7(4)
Br1 C1 C2 C3 177.5(3)
C1 C2 C3 C4 2.0(5)
C2 C3 C4 C5 -1.7(5)
C3 C4 C5 C6 0.9(5)
C3 C4 C5 C7 179.7(3)
C2 C1 C6 C5 0.9(4)
Br1 C1 C6 C5 -178.2(2)
C4 C5 C6 C1 -0.5(4)
C7 C5 C6 C1 -179.3(3)
C4 C5 C7 O1 -4.5(5)
C6 C5 C7 O1 174.2(3)
C4 C5 C7 O2 172.9(3)
C6 C5 C7 O2 -8.3(4)
C14 C8 C9 O3 168.2(3)
O2 C8 C9 O3 -4.4(4)
C14 C8 C9 C10 -12.3(4)
O2 C8 C9 C10 175.1(2)
O3 C9 C10 C11 -109.3(3)
C8 C9 C10 C11 71.1(3)
O3 C9 C10 C15 128.1(3)
C8 C9 C10 C15 -51.4(3)
C9 C10 C11 C12 -75.9(3)
C15 C10 C11 C12 45.8(4)
C10 C11 C12 C13 -3.1(4)
C11 C12 C13 C14 70.6(3)
C11 C12 C13 C16 -50.4(3)
O2 C8 C14 C13 171.3(2)
C9 C8 C14 C13 -1.0(4)
C12 C13 C14 C8 -49.2(4)
C16 C13 C14 C8 70.8(3)
C11 C10 C15 C16 -30.8(3)
C9 C10 C15 C16 88.6(3)
C10 C15 C16 O4 102.0(3)
C10 C15 C16 O5 -136.2(2)
C10 C15 C16 C13 -19.5(3)
C14 C13 C16 O4 179.7(2)
C12 C13 C16 O4 -57.2(3)
C14 C13 C16 O5 58.9(3)
C12 C13 C16 O5 -178.0(2)
C14 C13 C16 C15 -63.3(3)
C12 C13 C16 C15 59.9(3)
O1 C7 O2 C8 -15.3(4)
C5 C7 O2 C8 167.2(2)
C14 C8 O2 C7 123.3(3)
C9 C8 O2 C7 -63.4(3)
O5 C16 O4 C17 61.5(3)
C15 C16 O4 C17 -175.2(2)
C13 C16 O4 C17 -55.5(3)
C18 C17 O4 C16 -166.1(2)
O4 C16 O5 C19 56.0(3)
C15 C16 O5 C19 -62.5(3)
C13 C16 O5 C19 177.7(2)
C20 C19 O5 C16 -174.6(2)
